data_2233547
loop_
_publ_author_name
'Tin\,ta\,s, Mihaela-Liliana'
'Varga, Richard A.'
'Grosu, Ion'
'Bogdan, Elena'

_publ_section_title
;
 (3-Chlorophenyl){2-ethoxy-5-[(<i>Z</i>)-hydroxy(phenyl)methylidene]cyclopenta-1,3-dien-1-yl}methanone
;
_journal_coeditor_code LD2041
_journal_issue 2
_journal_name_full 'Acta Crystallographica Section E'
_journal_page_first o310
_journal_page_last o311
_journal_paper_doi 10.1107/S1600536811055279
_journal_volume 68
_journal_year 2012
_chemical_formula_iupac 'C21 H17 Cl O3'
_chemical_formula_moiety 'C21 H17 Cl O3'
_chemical_formula_sum 'C21 H17 Cl O3'
_chemical_formula_weight 352.80
_chemical_name_systematic
;
(3-Chlorophenyl){2-ethoxy-5-[(<i>Z</i>)-hydroxy(phenyl)methylidene]cyclopenta-
1,3-dien-1-yl}methanone
;
_space_group_IT_number 14
_symmetry_cell_setting monoclinic
_symmetry_space_group_name_Hall '-P 2ybc'
_symmetry_space_group_name_H-M 'P 1 21/c 1'
_atom_sites_solution_hydrogens geom
_atom_sites_solution_primary direct
_atom_sites_solution_secondary difmap
_audit_creation_method SHELXL-97
_cell_angle_alpha 90.00
_cell_angle_beta 98.51(3)
_cell_angle_gamma 90.00
_cell_formula_units_Z 4
_cell_length_a 8.1369(16)
_cell_length_b 27.737(6)
_cell_length_c 7.6709(15)
_cell_measurement_reflns_used 3314
_cell_measurement_temperature 297(2)
_cell_measurement_theta_max 23.15
_cell_measurement_theta_min 2.53
_cell_volume 1712.2(6)
_computing_cell_refinement 'SAINT-Plus (Bruker, 2000)'
_computing_data_collection 'SMART (Bruker, 2000)'
_computing_data_reduction 'SAINT-Plus (Bruker, 2000)'
_computing_molecular_graphics
;
DIAMOND (Brandenburg & Putz, 2006)
;
_computing_publication_material 'publCIF (Westrip, 2010)'
_computing_structure_refinement 'SHELXL97 (Sheldrick, 2008)'
_computing_structure_solution 'SHELXS97 (Sheldrick, 2008)'
_diffrn_ambient_temperature 297(2)
_diffrn_measured_fraction_theta_full 0.998
_diffrn_measured_fraction_theta_max 0.998
_diffrn_measurement_device_type 'Bruker SMART APEX CCD area-detector'
_diffrn_measurement_method 'phi and omega scans'
_diffrn_radiation_monochromator graphite
_diffrn_radiation_source 'fine-focus sealed tube'
_diffrn_radiation_type MoK\a
_diffrn_radiation_wavelength 0.71073
_diffrn_reflns_av_R_equivalents 0.0397
_diffrn_reflns_av_sigmaI/netI 0.0298
_diffrn_reflns_limit_h_max 9
_diffrn_reflns_limit_h_min -9
_diffrn_reflns_limit_k_max 32
_diffrn_reflns_limit_k_min -32
_diffrn_reflns_limit_l_max 9
_diffrn_reflns_limit_l_min -9
_diffrn_reflns_number 15678
_diffrn_reflns_theta_full 25.00
_diffrn_reflns_theta_max 25.00
_diffrn_reflns_theta_min 2.53
_exptl_absorpt_coefficient_mu 0.240
_exptl_absorpt_correction_T_max 0.9402
_exptl_absorpt_correction_T_min 0.9315
_exptl_absorpt_correction_type multi-scan
_exptl_absorpt_process_details '(SADABS; Bruker, 2000)'
_exptl_crystal_colour yellow
_exptl_crystal_density_diffrn 1.369
_exptl_crystal_density_method 'not measured'
_exptl_crystal_description block
_exptl_crystal_F_000 736
_exptl_crystal_size_max 0.30
_exptl_crystal_size_mid 0.29
_exptl_crystal_size_min 0.26
_refine_diff_density_max 0.215
_refine_diff_density_min -0.290
_refine_ls_extinction_method none
_refine_ls_goodness_of_fit_ref 1.171
_refine_ls_hydrogen_treatment mixed
_refine_ls_matrix_type full
_refine_ls_number_parameters 231
_refine_ls_number_reflns 3002
_refine_ls_number_restraints 0
_refine_ls_restrained_S_all 1.171
_refine_ls_R_factor_all 0.0705
_refine_ls_R_factor_gt 0.0614
_refine_ls_shift/su_max 0.000
_refine_ls_shift/su_mean 0.000
_refine_ls_structure_factor_coef Fsqd
_refine_ls_weighting_details 'calc w=1/[\s^2^(Fo^2^)+(0.0346P)^2^+1.0364P] where P=(Fo^2^+2Fc^2^)/3'
_refine_ls_weighting_scheme calc
_refine_ls_wR_factor_gt 0.1208
_refine_ls_wR_factor_ref 0.1250
_reflns_number_gt 2683
_reflns_number_total 3002
_reflns_threshold_expression I>2sigma(I)
_cod_data_source_file ld2041.cif
_cod_data_source_block I
_cod_original_sg_symbol_H-M 'P 21/c'
_cod_database_code 2233547
_cod_database_fobs_code 2233547

loop_
_symmetry_equiv_pos_as_xyz
'x, y, z'
'-x, y+1/2, -z+1/2'
'-x, -y, -z'
'x, -y-1/2, z-1/2'

loop_
_atom_site_type_symbol
_atom_site_label
_atom_site_fract_x
_atom_site_fract_y
_atom_site_fract_z
_atom_site_U_iso_or_equiv
_atom_site_adp_type
_atom_site_calc_flag
_atom_site_refinement_flags
_atom_site_occupancy
_atom_site_symmetry_multiplicity
Cl Cl1 0.18516(11) 0.68353(3) 0.59613(12) 0.0710(3) Uani d . 1 1
O O1 0.4203(2) 0.43102(8) 0.1762(3) 0.0672(6) Uani d . 1 1
O O2 0.4234(2) 0.51880(8) 0.1798(4) 0.0765(7) Uani d . 1 1
C C15 0.1504(3) 0.50390(9) 0.2264(3) 0.0368(6) Uani d . 1 1
C C19 0.2853(3) 0.53450(10) 0.2149(4) 0.0466(7) Uani d . 1 1
C C14 0.1450(3) 0.45072(9) 0.2082(3) 0.0374(6) Uani d . 1 1
C C16 -0.0122(3) 0.51749(9) 0.2502(3) 0.0352(5) Uani d . 1 1
C C17 -0.1124(3) 0.47648(9) 0.2510(3) 0.0424(6) Uani d . 1 1
H H17 -0.2239 0.4761 0.2651 0.051 Uiso calc R 1 1
C C1 0.2831(3) 0.58783(9) 0.2398(4) 0.0428(6) Uani d . 1 1
C C2 0.2385(3) 0.60855(9) 0.3890(4) 0.0452(6) Uani d . 1 1
H H2 0.2033 0.5894 0.4757 0.054 Uiso calc R 1 1
C C18 -0.0174(3) 0.43706(9) 0.2275(3) 0.0417(6) Uani d . 1 1
H H18 -0.0553 0.4054 0.2246 0.050 Uiso calc R 1 1
C C3 0.2463(3) 0.65780(10) 0.4090(4) 0.0486(7) Uani d . 1 1
C C13 0.2684(3) 0.41810(10) 0.1820(3) 0.0442(6) Uani d . 1 1
C C7 0.2423(3) 0.36553(9) 0.1635(3) 0.0435(6) Uani d . 1 1
C C6 0.3382(3) 0.61725(11) 0.1155(4) 0.0534(7) Uani d . 1 1
H H6 0.3711 0.6037 0.0153 0.064 Uiso calc R 1 1
C C4 0.2980(4) 0.68732(11) 0.2852(5) 0.0608(8) Uani d . 1 1
H H4 0.3012 0.7206 0.3003 0.073 Uiso calc R 1 1
C C8 0.1071(4) 0.34512(10) 0.0608(4) 0.0539(7) Uani d . 1 1
H H8 0.0261 0.3649 -0.0002 0.065 Uiso calc R 1 1
C C5 0.3449(4) 0.66657(11) 0.1384(5) 0.0634(9) Uani d . 1 1
H H5 0.3818 0.6859 0.0531 0.076 Uiso calc R 1 1
C C12 0.3628(4) 0.33490(11) 0.2487(4) 0.0604(8) Uani d . 1 1
H H12 0.4573 0.3477 0.3157 0.073 Uiso calc R 1 1
C C10 0.2075(5) 0.26619(12) 0.1346(5) 0.0813(11) Uani d . 1 1
H H10 0.1952 0.2329 0.1260 0.098 Uiso calc R 1 1
C C9 0.0901(5) 0.29571(11) 0.0471(5) 0.0705(9) Uani d . 1 1
H H9 -0.0024 0.2826 -0.0225 0.085 Uiso calc R 1 1
C C11 0.3434(5) 0.28564(13) 0.2348(5) 0.0786(11) Uani d . 1 1
H H11 0.4240 0.2655 0.2946 0.094 Uiso calc R 1 1
O O3 -0.0580(2) 0.56340(6) 0.2675(2) 0.0435(4) Uani d . 1 1
C C20 -0.2232(3) 0.57156(10) 0.3075(4) 0.0461(7) Uani d . 1 1
H H20A -0.2425 0.5518 0.4070 0.055 Uiso calc R 1 1
H H20B -0.3049 0.5631 0.2070 0.055 Uiso calc R 1 1
C C21 -0.2378(4) 0.62365(11) 0.3506(4) 0.0577(8) Uani d . 1 1
H H21A -0.1538 0.6320 0.4475 0.087 Uiso calc R 1 1
H H21B -0.3456 0.6298 0.3825 0.087 Uiso calc R 1 1
H H21C -0.2234 0.6428 0.2497 0.087 Uiso calc R 1 1
H H1 0.436(5) 0.4691(17) 0.188(6) 0.127(16) Uiso d . 1 1

loop_
_atom_site_aniso_label
_atom_site_aniso_U_11
_atom_site_aniso_U_22
_atom_site_aniso_U_33
_atom_site_aniso_U_12
_atom_site_aniso_U_13
_atom_site_aniso_U_23
Cl1 0.0812(6) 0.0519(5) 0.0806(6) 0.0001(4) 0.0148(4) -0.0210(4)
O1 0.0454(12) 0.0493(13) 0.1120(19) 0.0028(10) 0.0289(12) -0.0124(12)
O2 0.0396(11) 0.0527(13) 0.145(2) -0.0082(10) 0.0392(13) -0.0193(14)
C15 0.0341(13) 0.0366(14) 0.0405(14) -0.0013(10) 0.0079(11) -0.0027(11)
C19 0.0372(15) 0.0462(16) 0.0584(17) -0.0032(12) 0.0133(13) -0.0069(13)
C14 0.0377(14) 0.0361(14) 0.0391(14) -0.0024(11) 0.0080(11) 0.0017(11)
C16 0.0337(12) 0.0357(14) 0.0363(13) -0.0013(11) 0.0054(10) 0.0005(11)
C17 0.0321(13) 0.0446(15) 0.0516(16) -0.0043(11) 0.0100(11) 0.0035(12)
C1 0.0298(13) 0.0419(15) 0.0571(17) -0.0047(11) 0.0079(12) -0.0031(13)
C2 0.0381(14) 0.0407(15) 0.0570(17) -0.0072(12) 0.0082(12) 0.0003(13)
C18 0.0439(15) 0.0341(14) 0.0479(15) -0.0064(11) 0.0093(12) 0.0007(11)
C3 0.0394(15) 0.0409(16) 0.0636(18) -0.0024(12) 0.0011(13) -0.0041(14)
C13 0.0442(15) 0.0457(16) 0.0442(15) 0.0018(12) 0.0116(12) -0.0026(12)
C7 0.0525(16) 0.0415(15) 0.0398(15) 0.0057(13) 0.0180(12) -0.0011(12)
C6 0.0431(15) 0.0594(19) 0.0591(18) -0.0100(14) 0.0121(13) -0.0015(14)
C4 0.0570(18) 0.0378(16) 0.085(2) -0.0051(14) 0.0036(17) 0.0043(16)
C8 0.0642(19) 0.0423(16) 0.0556(18) 0.0028(14) 0.0106(15) -0.0011(13)
C5 0.067(2) 0.0508(19) 0.074(2) -0.0106(16) 0.0143(17) 0.0181(16)
C12 0.0607(19) 0.0574(19) 0.064(2) 0.0195(15) 0.0121(15) 0.0002(15)
C10 0.115(3) 0.0354(18) 0.100(3) 0.008(2) 0.038(3) 0.0013(18)
C9 0.087(2) 0.0418(18) 0.083(2) -0.0044(17) 0.0135(19) -0.0096(17)
C11 0.096(3) 0.056(2) 0.088(3) 0.035(2) 0.026(2) 0.0172(19)
O3 0.0324(9) 0.0378(10) 0.0620(12) -0.0001(8) 0.0133(8) -0.0033(8)
C20 0.0316(13) 0.0542(17) 0.0541(16) 0.0054(12) 0.0111(12) -0.0029(13)
C21 0.0549(18) 0.0573(19) 0.0633(19) 0.0160(14) 0.0166(15) -0.0047(15)

loop_
_atom_type_symbol
_atom_type_description
_atom_type_scat_dispersion_real
_atom_type_scat_dispersion_imag
_atom_type_scat_source
C C 0.0033 0.0016 'International Tables Vol C Tables 4.2.6.8 and 6.1.1.4'
H H 0.0000 0.0000 'International Tables Vol C Tables 4.2.6.8 and 6.1.1.4'
O O 0.0106 0.0060 'International Tables Vol C Tables 4.2.6.8 and 6.1.1.4'
Cl Cl 0.1484 0.1585 'International Tables Vol C Tables 4.2.6.8 and 6.1.1.4'

loop_
_geom_angle_atom_site_label_1
_geom_angle_atom_site_label_2
_geom_angle_atom_site_label_3
_geom_angle
C13 O1 H1 112(2)
C19 O2 H1 113.3(18)
C19 C15 C16 127.1(2)
C19 C15 C14 127.6(2)
C16 C15 C14 105.2(2)
O2 C19 C15 122.1(2)
O2 C19 C1 113.2(2)
C15 C19 C1 124.7(2)
C13 C14 C18 123.5(2)
C13 C14 C15 130.6(2)
C18 C14 C15 105.9(2)
O3 C16 C17 127.0(2)
O3 C16 C15 123.1(2)
C17 C16 C15 109.9(2)
C18 C17 C16 108.0(2)
C18 C17 H17 126.0
C16 C17 H17 126.0
C2 C1 C6 118.7(3)
C2 C1 C19 122.0(2)
C6 C1 C19 119.1(2)
C3 C2 C1 119.6(3)
C3 C2 H2 120.2
C1 C2 H2 120.2
C17 C18 C14 111.0(2)
C17 C18 H18 124.5
C14 C18 H18 124.5
C4 C3 C2 122.1(3)
C4 C3 Cl1 118.9(2)
C2 C3 Cl1 119.0(2)
O1 C13 C14 122.6(2)
O1 C13 C7 113.2(2)
C14 C13 C7 124.1(2)
C8 C7 C12 117.8(3)
C8 C7 C13 123.5(2)
C12 C7 C13 118.6(3)
C5 C6 C1 120.7(3)
C5 C6 H6 119.7
C1 C6 H6 119.7
C3 C4 C5 118.2(3)
C3 C4 H4 120.9
C5 C4 H4 120.9
C7 C8 C9 121.0(3)
C7 C8 H8 119.5
C9 C8 H8 119.5
C4 C5 C6 120.7(3)
C4 C5 H5 119.6
C6 C5 H5 119.6
C11 C12 C7 120.5(3)
C11 C12 H12 119.8
C7 C12 H12 119.8
C9 C10 C11 119.6(3)
C9 C10 H10 120.2
C11 C10 H10 120.2
C10 C9 C8 120.4(3)
C10 C9 H9 119.8
C8 C9 H9 119.8
C10 C11 C12 120.7(3)
C10 C11 H11 119.6
C12 C11 H11 119.6
C16 O3 C20 116.93(19)
O3 C20 C21 107.9(2)
O3 C20 H20A 110.1
C21 C20 H20A 110.1
O3 C20 H20B 110.1
C21 C20 H20B 110.1
H20A C20 H20B 108.4
C20 C21 H21A 109.5
C20 C21 H21B 109.5
H21A C21 H21B 109.5
C20 C21 H21C 109.5
H21A C21 H21C 109.5
H21B C21 H21C 109.5

loop_
_geom_bond_atom_site_label_1
_geom_bond_atom_site_label_2
_geom_bond_distance
Cl1 C3 1.740(3)
O1 C13 1.294(3)
O1 H1 1.07(5)
O2 C19 1.271(3)
O2 H1 1.38(5)
C15 C19 1.400(3)
C15 C16 1.414(3)
C15 C14 1.482(3)
C19 C1 1.492(4)
C14 C13 1.388(3)
C14 C18 1.404(3)
C16 O3 1.339(3)
C16 C17 1.400(3)
C17 C18 1.366(4)
C17 H17 0.9300
C1 C2 1.376(4)
C1 C6 1.379(4)
C2 C3 1.375(4)
C2 H2 0.9300
C18 H18 0.9300
C3 C4 1.366(4)
C13 C7 1.477(4)
C7 C8 1.377(4)
C7 C12 1.385(4)
C6 C5 1.379(4)
C6 H6 0.9300
C4 C5 1.369(5)
C4 H4 0.9300
C8 C9 1.380(4)
C8 H8 0.9300
C5 H5 0.9300
C12 C11 1.378(5)
C12 H12 0.9300
C10 C9 1.358(5)
C10 C11 1.361(5)
C10 H10 0.9300
C9 H9 0.9300
C11 H11 0.9300
O3 C20 1.440(3)
C20 C21 1.491(4)
C20 H20A 0.9700
C20 H20B 0.9700
C21 H21A 0.9600
C21 H21B 0.9600
C21 H21C 0.9600

loop_
_geom_hbond_atom_site_label_D
_geom_hbond_atom_site_label_H
_geom_hbond_atom_site_label_A
_geom_hbond_site_symmetry_A
_geom_hbond_distance_DH
_geom_hbond_distance_HA
_geom_hbond_distance_DA
_geom_hbond_angle_DHA
O1 H1 O2 . 1.07(5) 1.38(5) 2.435(3) 168(5)
C20 H20B O2 1_455 0.97 2.51 3.246(3) 133

loop_
_geom_torsion_atom_site_label_1
_geom_torsion_atom_site_label_2
_geom_torsion_atom_site_label_3
_geom_torsion_atom_site_label_4
_geom_torsion
C16 C15 C19 O2 -174.5(3)
C14 C15 C19 O2 2.5(5)
C16 C15 C19 C1 4.9(4)
C14 C15 C19 C1 -178.2(3)
C19 C15 C14 C13 2.5(5)
C16 C15 C14 C13 179.9(3)
C19 C15 C14 C18 -179.1(3)
C16 C15 C14 C18 -1.6(3)
C19 C15 C16 O3 -0.9(4)
C14 C15 C16 O3 -178.4(2)
C19 C15 C16 C17 178.7(3)
C14 C15 C16 C17 1.2(3)
O3 C16 C17 C18 179.3(2)
C15 C16 C17 C18 -0.3(3)
O2 C19 C1 C2 -126.2(3)
C15 C19 C1 C2 54.4(4)
O2 C19 C1 C6 49.3(4)
C15 C19 C1 C6 -130.1(3)
C6 C1 C2 C3 1.4(4)
C19 C1 C2 C3 176.9(2)
C16 C17 C18 C14 -0.8(3)
C13 C14 C18 C17 -179.9(2)
C15 C14 C18 C17 1.5(3)
C1 C2 C3 C4 -0.3(4)
C1 C2 C3 Cl1 178.6(2)
C18 C14 C13 O1 -175.3(3)
C15 C14 C13 O1 2.9(4)
C18 C14 C13 C7 2.8(4)
C15 C14 C13 C7 -179.0(3)
O1 C13 C7 C8 -137.3(3)
C14 C13 C7 C8 44.5(4)
O1 C13 C7 C12 40.3(4)
C14 C13 C7 C12 -137.9(3)
C2 C1 C6 C5 -1.4(4)
C19 C1 C6 C5 -177.1(3)
C2 C3 C4 C5 -0.8(4)
Cl1 C3 C4 C5 -179.7(2)
C12 C7 C8 C9 1.7(4)
C13 C7 C8 C9 179.3(3)
C3 C4 C5 C6 0.8(5)
C1 C6 C5 C4 0.3(5)
C8 C7 C12 C11 -2.2(4)
C13 C7 C12 C11 -180.0(3)
C11 C10 C9 C8 -0.6(5)
C7 C8 C9 C10 -0.3(5)
C9 C10 C11 C12 0.1(6)
C7 C12 C11 C10 1.3(5)
C17 C16 O3 C20 6.2(4)
C15 C16 O3 C20 -174.3(2)
C16 O3 C20 C21 170.6(2)
